data_4516631
loop_
_publ_author_name
'Wang, Hai-Hua'
'Hou, Lei'
'Li, Yong-Zhi'
'Jiang, Chen-Yu'
'Wang, Yao-Yu'
'Zhu, Zhonghua'

_publ_section_title
;
 Porous MOF with Highly Efficient Selectivity and Chemical Conversion for
 CO<sub>2</sub>.
;
_journal_issue 21
_journal_name_full 'ACS applied materials &amp; interfaces'
_journal_page_first 17969
_journal_page_last 17976
_journal_paper_doi 10.1021/acsami.7b03835
_journal_volume 9
_journal_year 2017
_chemical_formula_sum 'C15 H12 Co2 N4 O7'
_chemical_formula_weight 478.15
_space_group_IT_number 15
_space_group_name_Hall '-C 2yc'
_space_group_name_H-M_alt 'C 1 2/c 1'
_symmetry_cell_setting monoclinic
_symmetry_space_group_name_H-M 'C 1 2/c 1'
_atom_sites_solution_hydrogens geom
_atom_sites_solution_primary direct
_atom_sites_solution_secondary difmap
_audit_creation_method SHELXL-97
_cell_angle_alpha 90.00
_cell_angle_beta 112.867(4)
_cell_angle_gamma 90.00
_cell_formula_units_Z 8
_cell_length_a 34.882(9)
_cell_length_b 10.203(3)
_cell_length_c 13.579(4)
_cell_measurement_reflns_used 1539
_cell_measurement_temperature 296(2)
_cell_measurement_theta_max 24.80
_cell_measurement_theta_min 2.76
_cell_volume 4453(2)
_computing_structure_refinement 'SHELXL-97 (Sheldrick, 1997)'
_computing_structure_solution 'SHELXS-97 (Sheldrick, 1990)'
_diffrn_ambient_temperature 296(2)
_diffrn_measured_fraction_theta_full 0.984
_diffrn_measured_fraction_theta_max 0.984
_diffrn_measurement_device_type 'Bruker SMART CCD area-detector'
_diffrn_radiation_monochromator graphite
_diffrn_radiation_source 'fine-focus sealed tube'
_diffrn_radiation_type MoK\a
_diffrn_radiation_wavelength 0.71073
_diffrn_reflns_av_R_equivalents 0.0735
_diffrn_reflns_av_sigmaI/netI 0.0983
_diffrn_reflns_limit_h_max 29
_diffrn_reflns_limit_h_min -41
_diffrn_reflns_limit_k_max 12
_diffrn_reflns_limit_k_min -12
_diffrn_reflns_limit_l_max 16
_diffrn_reflns_limit_l_min -14
_diffrn_reflns_number 10627
_diffrn_reflns_theta_full 25.10
_diffrn_reflns_theta_max 25.10
_diffrn_reflns_theta_min 2.50
_exptl_absorpt_coefficient_mu 1.528
_exptl_absorpt_correction_T_max 0.8622
_exptl_absorpt_correction_T_min 0.8379
_exptl_absorpt_correction_type multi-scan
_exptl_absorpt_process_details sadabs
_exptl_crystal_colour yellow
_exptl_crystal_density_diffrn 1.426
_exptl_crystal_density_method 'not measured'
_exptl_crystal_description block
_exptl_crystal_F_000 1920
_exptl_crystal_size_max 0.12
_exptl_crystal_size_mid 0.11
_exptl_crystal_size_min 0.10
_platon_squeeze_details
;
;
_refine_diff_density_max 2.067
_refine_diff_density_min -2.127
_refine_diff_density_rms 0.212
_refine_ls_extinction_method none
_refine_ls_goodness_of_fit_ref 0.942
_refine_ls_hydrogen_treatment constr
_refine_ls_matrix_type full
_refine_ls_number_parameters 256
_refine_ls_number_reflns 3912
_refine_ls_number_restraints 76
_refine_ls_restrained_S_all 0.954
_refine_ls_R_factor_all 0.1771
_refine_ls_R_factor_gt 0.1348
_refine_ls_shift/su_max 0.000
_refine_ls_shift/su_mean 0.000
_refine_ls_structure_factor_coef Fsqd
_refine_ls_weighting_details 'calc w=1/[\s^2^(Fo^2^)+(0.0305P)^2^+484.0842P] where P=(Fo^2^+2Fc^2^)/3'
_refine_ls_weighting_scheme calc
_refine_ls_wR_factor_gt 0.2769
_refine_ls_wR_factor_ref 0.2957
_reflns_number_gt 2442
_reflns_number_total 3912
_reflns_threshold_expression >2sigma(I)
_cod_data_source_file am7b03835_si_002.cif
_cod_data_source_block 1
_cod_original_sg_symbol_H-M C2/c
_cod_database_code 4516631

loop_
_symmetry_equiv_pos_as_xyz
'x, y, z'
'-x, y, -z+1/2'
'x+1/2, y+1/2, z'
'-x+1/2, y+1/2, -z+1/2'
'-x, -y, -z'
'x, -y, z-1/2'
'-x+1/2, -y+1/2, -z'
'x+1/2, -y+1/2, z-1/2'

loop_
_atom_site_label
_atom_site_type_symbol
_atom_site_fract_x
_atom_site_fract_y
_atom_site_fract_z
_atom_site_U_iso_or_equiv
_atom_site_adp_type
_atom_site_occupancy
_atom_site_symmetry_multiplicity
_atom_site_calc_flag
_atom_site_refinement_flags
C1 C 0.3765(4) 0.2931(13) 0.7486(12) 0.027(3) Uani 1 1 d U
C2 C 0.3602(4) 0.1582(16) 0.7357(12) 0.033(4) Uani 1 1 d .
C3 C 0.3824(4) 0.0518(14) 0.7546(13) 0.036(4) Uani 1 1 d .
H3 H 0.4112 0.0602 0.7801 0.043 Uiso 1 1 calc R
C4 C 0.3653(5) -0.0770(15) 0.7386(14) 0.041(4) Uani 1 1 d .
C5 C 0.3237(4) -0.0970(17) 0.6956(13) 0.044(4) Uani 1 1 d .
H5 H 0.3120 -0.1803 0.6814 0.053 Uiso 1 1 calc R
C6 C 0.2984(4) 0.0234(17) 0.6728(12) 0.036(4) Uani 1 1 d .
C7 C 0.3154(4) 0.1375(14) 0.6909(12) 0.031(3) Uani 1 1 d U
H7 H 0.2982 0.2107 0.6744 0.037 Uiso 1 1 calc R
C8 C 0.3945(4) -0.1959(16) 0.7661(14) 0.040(4) Uani 1 1 d .
C9 C 0.2512(3) 0.0048(14) 0.6264(12) 0.030(3) Uani 1 1 d U
C10 C 0.2301(4) -0.0709(16) 0.5366(14) 0.042(3) Uani 1 1 d U
H10 H 0.2448 -0.1189 0.5046 0.050 Uiso 1 1 calc R
C11 C 0.1867(4) -0.0743(16) 0.4946(14) 0.042(3) Uani 1 1 d U
H11 H 0.1725 -0.1264 0.4353 0.050 Uiso 1 1 calc R
C12 C 0.1649(3) -0.0023(14) 0.5395(10) 0.026(3) Uani 1 1 d .
C13 C 0.1864(4) 0.0721(16) 0.6332(14) 0.045(4) Uani 1 1 d .
H13 H 0.1718 0.1193 0.6659 0.055 Uiso 1 1 calc R
C14 C 0.2305(4) 0.0734(19) 0.6761(15) 0.054(5) Uani 1 1 d .
H14 H 0.2452 0.1209 0.7377 0.065 Uiso 1 1 calc R
C15 C 0.1179(3) -0.0122(10) 0.4927(8) 0.016(2) Uani 1 1 d DU
N1 N 0.0952(3) 0.0003(11) 0.5529(8) 0.031(2) Uani 1 1 d DU
N2 N 0.0561(3) -0.0022(10) 0.4780(9) 0.029(2) Uani 1 1 d DU
N3 N 0.0562(3) -0.0129(10) 0.3836(9) 0.029(3) Uani 1 1 d D
N4 N 0.0950(3) -0.0171(11) 0.3875(8) 0.028(3) Uani 1 1 d D
O1 O 0.4163(3) 0.3048(9) 0.7883(9) 0.037(2) Uani 1 1 d U
O1W O -0.0059(4) 0.2035(17) 0.4725(11) 0.079(5) Uani 1 1 d .
H1W2 H -0.0193 0.2164 0.4060 0.119 Uiso 1 1 d R
H1W1 H 0.0180 0.2389 0.4925 0.119 Uiso 1 1 d R
O2 O 0.3531(3) 0.3886(10) 0.7269(9) 0.043(3) Uani 1 1 d U
O2W O 0.0000 0.1751(17) 0.2500 0.079(7) Uani 1 2 d S
H2W1 H 0.0188 0.2029 0.3075 0.118 Uiso 1 1 d R
O3 O 0.3766(3) -0.3058(8) 0.7539(8) 0.031(2) Uani 1 1 d .
O3W O 0.0000 -0.246(2) 0.2500 0.094(8) Uani 1 2 d S
H3W1 H -0.0001 -0.2737 0.3089 0.140 Uiso 1 1 d R
O4 O 0.4326(3) -0.1813(11) 0.8048(12) 0.067(4) Uani 1 1 d .
O5 O 0.0349(2) 0.0565(9) 0.6609(8) 0.028(2) Uani 1 1 d .
H5A H 0.0353 0.1366 0.6568 0.033 Uiso 1 1 d R
Co1 Co 0.09664(5) 0.01000(19) 0.72169(15) 0.0256(5) Uani 1 1 d .
Co2 Co 0.0000 0.0000 0.5000 0.0507(10) Uani 1 2 d SU
Co3 Co 0.0000 -0.0268(2) 0.2500 0.0199(6) Uani 1 2 d S

loop_
_atom_site_aniso_label
_atom_site_aniso_U_11
_atom_site_aniso_U_22
_atom_site_aniso_U_33
_atom_site_aniso_U_23
_atom_site_aniso_U_13
_atom_site_aniso_U_12
C1 0.014(4) 0.018(5) 0.043(6) -0.009(4) 0.004(4) -0.009(4)
C2 0.011(6) 0.046(9) 0.036(9) 0.000(7) 0.004(6) -0.007(6)
C3 0.023(7) 0.027(8) 0.052(10) -0.005(7) 0.008(7) -0.015(6)
C4 0.046(9) 0.026(8) 0.064(12) 0.008(8) 0.035(9) 0.019(7)
C5 0.016(7) 0.051(10) 0.053(11) -0.011(8) 0.000(7) 0.001(7)
C6 0.008(6) 0.057(10) 0.037(9) -0.001(8) 0.003(5) -0.007(6)
C7 0.012(5) 0.033(7) 0.049(7) -0.010(6) 0.012(5) -0.013(5)
C8 0.009(6) 0.040(9) 0.067(12) -0.005(8) 0.011(7) 0.003(6)
C9 0.009(5) 0.025(6) 0.053(8) -0.009(6) 0.008(5) 0.004(5)
C10 0.016(5) 0.041(6) 0.065(7) -0.007(6) 0.013(5) 0.012(5)
C11 0.022(5) 0.047(6) 0.059(7) -0.011(6) 0.018(5) 0.010(5)
C12 0.009(5) 0.034(8) 0.031(8) -0.017(6) 0.004(5) -0.011(6)
C13 0.026(7) 0.042(10) 0.062(12) 0.014(8) 0.009(7) 0.012(7)
C14 0.020(7) 0.071(13) 0.058(12) -0.015(10) 0.001(7) -0.003(8)
C15 0.014(3) 0.017(3) 0.017(3) -0.0004(19) 0.0064(19) 0.0114(19)
N1 0.013(4) 0.049(5) 0.025(5) 0.008(5) 0.001(4) -0.001(4)
N2 0.013(4) 0.046(5) 0.025(5) -0.003(5) 0.005(4) 0.016(4)
N3 0.011(5) 0.046(7) 0.031(7) 0.017(6) 0.008(5) 0.006(5)
N4 0.009(4) 0.052(8) 0.021(6) -0.006(6) 0.003(4) 0.002(5)
O1 0.022(4) 0.017(4) 0.065(6) -0.002(4) 0.010(4) -0.004(4)
O1W 0.043(7) 0.140(15) 0.060(10) 0.010(9) 0.027(7) 0.025(9)
O2 0.025(5) 0.036(5) 0.058(6) -0.008(5) 0.005(4) -0.010(4)
O2W 0.082(13) 0.040(11) 0.056(12) 0.000 -0.037(10) 0.000
O3 0.025(5) 0.011(5) 0.060(7) 0.002(4) 0.020(5) 0.008(4)
O3W 0.119(19) 0.084(17) 0.048(13) 0.000 0.000(12) 0.000
O4 0.029(6) 0.024(6) 0.131(13) 0.006(7) 0.016(7) 0.013(5)
O5 0.017(4) 0.024(5) 0.046(6) 0.001(4) 0.017(4) 0.000(4)
Co1 0.0106(8) 0.0277(10) 0.0350(11) 0.0076(9) 0.0049(7) 0.0039(7)
Co2 0.0097(11) 0.118(3) 0.0244(15) 0.0161(18) 0.0061(10) 0.0175(17)
Co3 0.0099(10) 0.0245(14) 0.0230(14) 0.000 0.0039(9) 0.000

loop_
_atom_type_symbol
_atom_type_description
_atom_type_scat_dispersion_real
_atom_type_scat_dispersion_imag
_atom_type_scat_source
C C 0.0033 0.0016 'International Tables Vol C Tables 4.2.6.8 and 6.1.1.4'
H H 0.0000 0.0000 'International Tables Vol C Tables 4.2.6.8 and 6.1.1.4'
N N 0.0061 0.0033 'International Tables Vol C Tables 4.2.6.8 and 6.1.1.4'
O O 0.0106 0.0060 'International Tables Vol C Tables 4.2.6.8 and 6.1.1.4'
Co Co 0.3494 0.9721 'International Tables Vol C Tables 4.2.6.8 and 6.1.1.4'

loop_
_geom_angle_atom_site_label_1
_geom_angle_atom_site_label_2
_geom_angle_atom_site_label_3
_geom_angle
_geom_angle_site_symmetry_1
_geom_angle_site_symmetry_3
O2 C1 O1 122.3(12) . .
O2 C1 C2 121.5(11) . .
O1 C1 C2 116.1(12) . .
O2 C1 Co1 58.9(7) . 4_556
O1 C1 Co1 63.4(7) . 4_556
C2 C1 Co1 177.2(12) . 4_556
C3 C2 C7 114.9(14) . .
C3 C2 C1 125.7(12) . .
C7 C2 C1 119.2(13) . .
C2 C3 C4 123.9(13) . .
C2 C3 H3 118.1 . .
C4 C3 H3 118.1 . .
C5 C4 C3 121.5(14) . .
C5 C4 C8 119.1(15) . .
C3 C4 C8 119.4(13) . .
C4 C5 C6 114.8(14) . .
C4 C5 H5 122.6 . .
C6 C5 H5 122.6 . .
C7 C6 C5 121.3(12) . .
C7 C6 C9 122.3(14) . .
C5 C6 C9 116.4(13) . .
C6 C7 C2 123.5(14) . .
C6 C7 H7 118.2 . .
C2 C7 H7 118.2 . .
O4 C8 O3 124.1(14) . .
O4 C8 C4 120.8(14) . .
O3 C8 C4 114.9(11) . .
C14 C9 C10 121.3(12) . .
C14 C9 C6 115.2(13) . .
C10 C9 C6 123.4(12) . .
C9 C10 C11 119.6(14) . .
C9 C10 H10 120.2 . .
C11 C10 H10 120.2 . .
C12 C11 C10 120.6(15) . .
C12 C11 H11 119.7 . .
C10 C11 H11 119.7 . .
C11 C12 C13 119.9(12) . .
C11 C12 C15 118.6(11) . .
C13 C12 C15 121.4(11) . .
C14 C13 C12 119.0(15) . .
C14 C13 H13 120.5 . .
C12 C13 H13 120.5 . .
C9 C14 C13 119.5(16) . .
C9 C14 H14 120.2 . .
C13 C14 H14 120.2 . .
N4 C15 N1 113.8(9) . .
N4 C15 C12 123.3(10) . .
N1 C15 C12 122.3(10) . .
C15 N1 N2 101.6(9) . .
C15 N1 Co1 145.9(8) . .
N2 N1 Co1 112.4(7) . .
N3 N2 N1 111.2(9) . .
N3 N2 Co2 120.4(7) . .
N1 N2 Co2 128.4(8) . .
N2 N3 N4 110.9(9) . .
N2 N3 Co3 120.4(7) . .
N4 N3 Co3 128.7(8) . .
N3 N4 C15 102.5(9) . .
N3 N4 Co1 112.0(7) . 6
C15 N4 Co1 145.1(7) . 6
C1 O1 Co1 84.1(8) . 4_556
Co2 O1W H1W2 108.5 . .
Co2 O1W H1W1 110.3 . .
H1W2 O1W H1W1 109.9 . .
C1 O2 Co1 89.9(8) . 4_556
Co3 O2W H2W1 109.5 . .
C8 O3 Co1 128.0(8) . 4_546
Co3 O3W H3W1 109.5 . .
Co1 O5 Co3 120.2(5) . 5_556
Co1 O5 Co2 116.5(4) . .
Co3 O5 Co2 109.4(4) 5_556 .
Co1 O5 H5A 102.7 . .
Co3 O5 H5A 102.4 5_556 .
Co2 O5 H5A 102.6 . .
O2 Co1 O5 155.9(4) 4_546 .
O2 Co1 O3 102.9(4) 4_546 4_556
O5 Co1 O3 101.1(4) . 4_556
O2 Co1 O1 63.7(4) 4_546 4_546
O5 Co1 O1 92.2(4) . 4_546
O3 Co1 O1 166.6(4) 4_556 4_546
O2 Co1 N4 91.7(4) 4_546 6_556
O5 Co1 N4 88.0(4) . 6_556
O3 Co1 N4 89.7(4) 4_556 6_556
O1 Co1 N4 90.5(4) 4_546 6_556
O2 Co1 N1 89.9(4) 4_546 .
O5 Co1 N1 89.8(4) . .
O3 Co1 N1 91.9(4) 4_556 .
O1 Co1 N1 88.4(4) 4_546 .
N4 Co1 N1 177.5(3) 6_556 .
O2 Co1 C1 31.2(4) 4_546 4_546
O5 Co1 C1 124.7(4) . 4_546
O3 Co1 C1 134.1(4) 4_556 4_546
O1 Co1 C1 32.5(4) 4_546 4_546
N4 Co1 C1 91.2(5) 6_556 4_546
N1 Co1 C1 89.0(5) . 4_546
N2 Co2 N2 180.000(1) 5_556 .
N2 Co2 O1W 91.0(4) 5_556 5_556
N2 Co2 O1W 89.0(4) . 5_556
N2 Co2 O1W 89.0(4) 5_556 .
N2 Co2 O1W 91.0(4) . .
O1W Co2 O1W 180.0(8) 5_556 .
N2 Co2 O5 87.4(4) 5_556 5_556
N2 Co2 O5 92.6(4) . 5_556
O1W Co2 O5 83.8(4) 5_556 5_556
O1W Co2 O5 96.2(4) . 5_556
N2 Co2 O5 92.6(4) 5_556 .
N2 Co2 O5 87.4(4) . .
O1W Co2 O5 96.2(4) 5_556 .
O1W Co2 O5 83.8(4) . .
O5 Co2 O5 180.000(2) 5_556 .
O5 Co3 O5 162.9(5) 5_556 6
O5 Co3 O2W 98.5(3) 5_556 .
O5 Co3 O2W 98.5(3) 6 .
O5 Co3 N3 87.2(4) 5_556 2
O5 Co3 N3 94.0(4) 6 2
O2W Co3 N3 86.1(3) . 2
O5 Co3 N3 94.0(4) 5_556 .
O5 Co3 N3 87.2(4) 6 .
O2W Co3 N3 86.1(3) . .
N3 Co3 N3 172.3(6) 2 .
O5 Co3 O3W 81.5(3) 5_556 .
O5 Co3 O3W 81.5(3) 6 .
O2W Co3 O3W 180.000(2) . .
N3 Co3 O3W 93.9(3) 2 .
N3 Co3 O3W 93.9(3) . .

loop_
_geom_bond_atom_site_label_1
_geom_bond_atom_site_label_2
_geom_bond_distance
_geom_bond_site_symmetry_2
C1 O2 1.231(16) .
C1 O1 1.283(15) .
C1 C2 1.47(2) .
C1 Co1 2.375(13) 4_556
C2 C3 1.30(2) .
C2 C7 1.455(17) .
C3 C4 1.42(2) .
C3 H3 0.9300 .
C4 C5 1.35(2) .
C4 C8 1.536(19) .
C5 C6 1.47(2) .
C5 H5 0.9300 .
C6 C7 1.29(2) .
C6 C9 1.529(15) .
C7 H7 0.9300 .
C8 O4 1.233(16) .
C8 O3 1.263(17) .
C9 C14 1.36(2) .
C9 C10 1.39(2) .
C10 C11 1.396(19) .
C10 H10 0.9300 .
C11 C12 1.359(19) .
C11 H11 0.9300 .
C12 C13 1.42(2) .
C12 C15 1.515(14) .
C13 C14 1.42(2) .
C13 H13 0.9300 .
C14 H14 0.9300 .
C15 N4 1.339(12) .
C15 N1 1.347(12) .
N1 N2 1.347(13) .
N1 Co1 2.275(11) .
N2 N3 1.287(15) .
N2 Co2 2.092(9) .
N3 N4 1.337(13) .
N3 Co3 2.094(10) .
N4 Co1 2.275(10) 6
O1 Co1 2.135(9) 4_556
O1W Co2 2.106(17) .
O1W H1W2 0.8500 .
O1W H1W1 0.8499 .
O2 Co1 2.035(10) 4_556
O2W Co3 2.059(18) .
O2W H2W1 0.8500 .
O3 Co1 2.068(8) 4_546
O3W Co3 2.24(2) .
O3W H3W1 0.8500 .
O5 Co1 2.039(8) .
O5 Co3 2.046(9) 5_556
O5 Co2 2.126(10) .
O5 H5A 0.8200 .
Co1 O2 2.035(10) 4_546
Co1 O3 2.068(9) 4_556
Co1 O1 2.135(10) 4_546
Co1 N4 2.275(10) 6_556
Co1 C1 2.375(13) 4_546
Co2 N2 2.092(9) 5_556
Co2 O1W 2.106(17) 5_556
Co2 O5 2.126(10) 5_556
Co3 O5 2.046(9) 5_556
Co3 O5 2.046(9) 6
Co3 N3 2.094(10) 2

loop_
_platon_squeeze_void_nr
_platon_squeeze_void_average_x
_platon_squeeze_void_average_y
_platon_squeeze_void_average_z
_platon_squeeze_void_volume
_platon_squeeze_void_count_electrons
_platon_squeeze_void_content
1 0.500 0.000 0.605 694 278 ' '
2 0.000 0.500 0.308 694 278 ' '
